data_7021337
loop_
_publ_author_name
'Kurogi, Takashi'
'Ishida, Yutaka'
'Hatanaka, Tsubasa'
'Kawaguchi, Hiroyuki'

_publ_section_title
;
 Reduction of carbon monoxide by a tetrakis(aryloxide)diniobium complex
 having four bridging hydrides.
;
_journal_issue 21
_journal_name_full 'Dalton transactions (Cambridge, England : 2003)'
_journal_page_first 7510
_journal_page_last 7513
_journal_paper_doi 10.1039/c2dt32798h
_journal_volume 42
_journal_year 2013
_chemical_formula_moiety 'C109 H142 Nb2 O5, 3.5(C7 H8)'
_chemical_formula_sum 'C133.5 H170 Nb2 O5'
_chemical_formula_weight 2040.52
_chemical_name_systematic
;
?
;
_space_group_IT_number 15
_symmetry_cell_setting monoclinic
_symmetry_space_group_name_Hall '-C 2yc'
_symmetry_space_group_name_H-M 'C 1 2/c 1'
_atom_sites_solution_hydrogens geom
_atom_sites_solution_primary direct
_atom_sites_solution_secondary difmap
_audit_creation_method SHELXL-97
_cell_angle_alpha 90.00
_cell_angle_beta 90.185(3)
_cell_angle_gamma 90.00
_cell_formula_units_Z 4
_cell_length_a 20.333(3)
_cell_length_b 25.833(5)
_cell_length_c 21.541(4)
_cell_measurement_reflns_used 12187
_cell_measurement_temperature 123(2)
_cell_measurement_theta_max 27.4507
_cell_measurement_theta_min 3.1074
_cell_volume 11315(3)
_computing_cell_refinement 'CrystalClear (Rigaku Inc., 2008)'
_computing_data_collection 'CrystalClear (Rigaku Inc., 2008)'
_computing_data_reduction 'CrystalClear (Rigaku Inc., 2008)'
_computing_structure_refinement 'SHELXL-97 (Sheldrick, 1997)'
_computing_structure_solution 'SHELXS-97 (Sheldrick, 1990)'
_diffrn_ambient_temperature 123(2)
_diffrn_detector_area_resol_mean 28.5714
_diffrn_measured_fraction_theta_full 0.995
_diffrn_measured_fraction_theta_max 0.995
_diffrn_measurement_device_type 'Saturn CCD (4x4 bin mode)'
_diffrn_measurement_method dtprofit.ref
_diffrn_radiation_detector CCD
_diffrn_radiation_monochromator graphite
_diffrn_radiation_source 'fine-focus sealed tube'
_diffrn_radiation_type MoK\a
_diffrn_radiation_wavelength 0.71075
_diffrn_reflns_av_R_equivalents 0.0712
_diffrn_reflns_av_sigmaI/netI 0.0587
_diffrn_reflns_limit_h_max 26
_diffrn_reflns_limit_h_min -25
_diffrn_reflns_limit_k_max 33
_diffrn_reflns_limit_k_min -33
_diffrn_reflns_limit_l_max 27
_diffrn_reflns_limit_l_min -27
_diffrn_reflns_number 69689
_diffrn_reflns_theta_full 27.47
_diffrn_reflns_theta_max 27.47
_diffrn_reflns_theta_min 3.11
_exptl_absorpt_coefficient_mu 0.257
_exptl_absorpt_correction_T_max 0.9873
_exptl_absorpt_correction_T_min 0.9723
_exptl_absorpt_correction_type multi-scan
_exptl_absorpt_process_details 'Jacobson, R. (1998) Private communication'
_exptl_crystal_colour Orange
_exptl_crystal_density_diffrn 1.198
_exptl_crystal_density_method 'not measured'
_exptl_crystal_description Block
_exptl_crystal_F_000 4372
_exptl_crystal_size_max 0.11
_exptl_crystal_size_mid 0.09
_exptl_crystal_size_min 0.05
_platon_squeeze_details
;
;
_refine_diff_density_max 0.881
_refine_diff_density_min -0.740
_refine_diff_density_rms 0.082
_refine_ls_extinction_method none
_refine_ls_goodness_of_fit_ref 1.109
_refine_ls_hydrogen_treatment constr
_refine_ls_matrix_type full
_refine_ls_number_parameters 691
_refine_ls_number_reflns 12895
_refine_ls_number_restraints 96
_refine_ls_restrained_S_all 1.106
_refine_ls_R_factor_all 0.1029
_refine_ls_R_factor_gt 0.0803
_refine_ls_shift/su_max 0.000
_refine_ls_shift/su_mean 0.000
_refine_ls_structure_factor_coef Fsqd
_refine_ls_weighting_details 'calc w=1/[\s^2^(Fo^2^)+(0.0927P)^2^+25.9946P] where P=(Fo^2^+2Fc^2^)/3'
_refine_ls_weighting_scheme calc
_refine_ls_wR_factor_gt 0.1988
_refine_ls_wR_factor_ref 0.2148
_reflns_number_gt 10013
_reflns_number_total 12895
_reflns_threshold_expression >2sigma(I)
_cod_data_source_file c2dt32798h.txt
_cod_data_source_block '[{(ArO)2Nb}2(CH2)(O)](toluene)3.5'
_cod_depositor_comments
;
The following automatic conversions were performed:

'_symmetry_cell_setting' value 'Monoclinic' changed to 'monoclinic'
according to /home/saulius/struct/CIF-dictionaries/cif_core.dic
dictionary named 'cif_core.dic' version 2.4.2 from
2011-04-26.

'_exptl_absorpt_correction_type' value 'Multi-scan'
changed to 'multi-scan' according to
/home/saulius/struct/CIF-dictionaries/cif_core.dic dictionary named
'cif_core.dic' version 2.4.2 from 2011-04-26.

Automatic conversion script
Id: cif_fix_values 1891 2012-01-12 08:04:46Z andrius 
;
_cod_original_cell_volume 11314(3)
_cod_original_sg_symbol_H-M C2/c
_cod_original_formula_sum 'C133.50 H170 Nb2 O5'
_cod_database_code 7021337

loop_
_symmetry_equiv_pos_as_xyz
'x, y, z'
'-x, y, -z+1/2'
'x+1/2, y+1/2, z'
'-x+1/2, y+1/2, -z+1/2'
'-x, -y, -z'
'x, -y, z-1/2'
'-x+1/2, -y+1/2, -z'
'x+1/2, -y+1/2, z-1/2'

loop_
_atom_site_label
_atom_site_type_symbol
_atom_site_fract_x
_atom_site_fract_y
_atom_site_fract_z
_atom_site_U_iso_or_equiv
_atom_site_adp_type
_atom_site_occupancy
_atom_site_symmetry_multiplicity
_atom_site_calc_flag
_atom_site_refinement_flags
_atom_site_disorder_group
Nb1 Nb 0.498620(18) 0.231813(14) 0.313092(18) 0.02754(13) Uani 0.7646(11) 1 d P 1
Nb2 Nb 0.43354(6) 0.23473(5) 0.24903(6) 0.0289(4) Uani 0.2354(11) 1 d P 2
C1 C 0.5000 0.16827(18) 0.2500 0.0326(10) Uani 1 2 d S .
O1 O 0.5000 0.28716(13) 0.2500 0.0328(7) Uani 1 2 d S .
O2 O 0.40817(12) 0.23547(9) 0.33981(11) 0.0361(6) Uani 1 1 d . .
O3 O 0.58815(12) 0.23434(9) 0.34517(12) 0.0390(6) Uani 1 1 d . .
C2 C 0.35229(18) 0.23055(13) 0.37502(17) 0.0343(7) Uani 1 1 d . .
C3 C 0.29810(18) 0.26502(13) 0.36566(17) 0.0364(8) Uani 1 1 d . .
C4 C 0.23924(19) 0.25355(15) 0.39614(18) 0.0403(8) Uani 1 1 d . .
H1 H 0.2030 0.2763 0.3906 0.048 Uiso 1 1 calc R .
C5 C 0.23105(18) 0.21063(15) 0.43409(17) 0.0381(8) Uani 1 1 d . .
C6 C 0.28556(18) 0.18047(14) 0.44520(17) 0.0371(8) Uani 1 1 d . .
H2 H 0.2811 0.1518 0.4725 0.045 Uiso 1 1 calc R .
C7 C 0.34759(17) 0.18953(14) 0.41860(16) 0.0353(8) Uani 1 1 d . .
C8 C 0.29633(18) 0.31537(14) 0.32654(17) 0.0361(8) Uani 1 1 d . .
C9 C 0.36029(19) 0.32901(14) 0.29204(17) 0.0387(8) Uani 1 1 d . .
H3 H 0.3968 0.3318 0.3224 0.046 Uiso 1 1 calc R .
H4 H 0.3712 0.3008 0.2627 0.046 Uiso 1 1 calc R .
C10 C 0.2802(2) 0.36165(14) 0.37045(18) 0.0407(8) Uani 1 1 d . .
H5 H 0.2385 0.3546 0.3926 0.049 Uiso 1 1 calc R .
H6 H 0.3155 0.3653 0.4018 0.049 Uiso 1 1 calc R .
C11 C 0.2406(2) 0.31249(15) 0.27742(19) 0.0439(9) Uani 1 1 d . .
H7 H 0.2499 0.2839 0.2481 0.053 Uiso 1 1 calc R .
H8 H 0.1984 0.3049 0.2983 0.053 Uiso 1 1 calc R .
C12 C 0.3540(2) 0.38001(15) 0.25624(18) 0.0431(9) Uani 1 1 d . .
H9 H 0.3964 0.3875 0.2347 0.052 Uiso 1 1 calc R .
C13 C 0.3381(2) 0.42425(15) 0.3009(2) 0.0492(10) Uani 1 1 d . .
H10 H 0.3740 0.4280 0.3318 0.059 Uiso 1 1 calc R .
H11 H 0.3343 0.4572 0.2776 0.059 Uiso 1 1 calc R .
C14 C 0.2737(2) 0.41242(16) 0.33368(19) 0.0476(10) Uani 1 1 d . .
H12 H 0.2634 0.4412 0.3631 0.057 Uiso 1 1 calc R .
C15 C 0.2176(2) 0.40746(16) 0.28625(19) 0.0491(10) Uani 1 1 d . .
H13 H 0.1758 0.3997 0.3078 0.059 Uiso 1 1 calc R .
H14 H 0.2122 0.4404 0.2632 0.059 Uiso 1 1 calc R .
C16 C 0.2344(2) 0.36364(16) 0.24117(19) 0.0458(9) Uani 1 1 d . .
H15 H 0.1984 0.3603 0.2096 0.055 Uiso 1 1 calc R .
C17 C 0.2994(2) 0.37418(17) 0.20804(19) 0.0482(10) Uani 1 1 d . .
H16 H 0.3097 0.3452 0.1796 0.058 Uiso 1 1 calc R .
H17 H 0.2957 0.4062 0.1831 0.058 Uiso 1 1 calc R .
C18 C 0.16614(19) 0.19949(17) 0.46452(19) 0.0467(9) Uani 1 1 d . .
H18 H 0.1659 0.1638 0.4800 0.070 Uiso 1 1 calc R .
H19 H 0.1306 0.2039 0.4342 0.070 Uiso 1 1 calc R .
H20 H 0.1596 0.2235 0.4992 0.070 Uiso 1 1 calc R .
C19 C 0.40384(18) 0.15441(14) 0.44368(18) 0.0384(8) Uani 1 1 d . .
C20 C 0.47376(19) 0.16655(16) 0.42219(19) 0.0442(9) Uani 1 1 d . .
H21 H 0.4843 0.2030 0.4323 0.053 Uiso 1 1 calc R .
H22 H 0.4762 0.1625 0.3765 0.053 Uiso 1 1 calc R .
C21 C 0.3900(2) 0.09699(15) 0.4297(2) 0.0515(10) Uani 1 1 d . .
H23 H 0.3916 0.0913 0.3843 0.062 Uiso 1 1 calc R .
H24 H 0.3452 0.0881 0.4441 0.062 Uiso 1 1 calc R .
C22 C 0.4059(2) 0.16154(17) 0.51593(19) 0.0494(10) Uani 1 1 d . .
H25 H 0.4173 0.1979 0.5257 0.059 Uiso 1 1 calc R .
H26 H 0.3618 0.1545 0.5331 0.059 Uiso 1 1 calc R .
C23 C 0.5251(2) 0.13070(17) 0.4531(2) 0.0521(11) Uani 1 1 d . .
H27 H 0.5699 0.1394 0.4370 0.063 Uiso 1 1 calc R .
C24 C 0.5090(2) 0.07404(17) 0.4373(3) 0.0600(12) Uani 1 1 d . .
H28 H 0.5104 0.0689 0.3918 0.072 Uiso 1 1 calc R .
H29 H 0.5420 0.0509 0.4566 0.072 Uiso 1 1 calc R .
C25 C 0.4403(2) 0.06083(17) 0.4618(2) 0.0562(12) Uani 1 1 d . .
H30 H 0.4295 0.0239 0.4521 0.067 Uiso 1 1 calc R .
C26 C 0.4382(2) 0.06949(19) 0.5317(3) 0.0638(13) Uani 1 1 d . .
H31 H 0.4693 0.0456 0.5525 0.077 Uiso 1 1 calc R .
H32 H 0.3934 0.0619 0.5473 0.077 Uiso 1 1 calc R .
C27 C 0.4565(2) 0.12534(18) 0.5472(2) 0.0578(12) Uani 1 1 d . .
H33 H 0.4555 0.1305 0.5932 0.069 Uiso 1 1 calc R .
C28 C 0.5244(2) 0.13779(19) 0.5228(2) 0.0579(12) Uani 1 1 d . .
H34 H 0.5361 0.1739 0.5333 0.069 Uiso 1 1 calc R .
H35 H 0.5573 0.1146 0.5423 0.069 Uiso 1 1 calc R .
C29 C 0.62404(17) 0.23086(13) 0.39940(17) 0.0364(8) Uani 1 1 d . .
C30 C 0.61151(17) 0.26479(13) 0.44955(17) 0.0345(7) Uani 1 1 d . .
C31 C 0.63986(17) 0.25203(15) 0.50656(19) 0.0389(8) Uani 1 1 d . .
H36 H 0.6304 0.2735 0.5412 0.047 Uiso 1 1 calc R .
C32 C 0.68089(17) 0.20995(14) 0.51588(18) 0.0380(8) Uani 1 1 d . .
C33 C 0.69816(18) 0.18151(14) 0.46397(19) 0.0396(8) Uani 1 1 d . .
H37 H 0.7289 0.1542 0.4690 0.048 Uiso 1 1 calc R .
C34 C 0.67292(17) 0.19070(14) 0.40444(18) 0.0377(8) Uani 1 1 d . .
C35 C 0.57433(17) 0.31693(14) 0.44854(18) 0.0364(8) Uani 1 1 d . .
C36 C 0.53934(18) 0.33127(14) 0.38768(18) 0.0390(8) Uani 1 1 d . .
H38 H 0.5046 0.3054 0.3788 0.047 Uiso 1 1 calc R .
H39 H 0.5714 0.3304 0.3532 0.047 Uiso 1 1 calc R .
C37 C 0.62581(18) 0.35985(15) 0.46246(18) 0.0409(8) Uani 1 1 d . .
H40 H 0.6484 0.3519 0.5021 0.049 Uiso 1 1 calc R .
H41 H 0.6593 0.3600 0.4292 0.049 Uiso 1 1 calc R .
C38 C 0.52126(18) 0.31908(15) 0.50089(19) 0.0424(9) Uani 1 1 d . .
H42 H 0.4864 0.2933 0.4922 0.051 Uiso 1 1 calc R .
H43 H 0.5418 0.3102 0.5412 0.051 Uiso 1 1 calc R .
C39 C 0.50811(19) 0.38579(14) 0.39137(19) 0.0421(9) Uani 1 1 d . .
H44 H 0.4862 0.3942 0.3510 0.051 Uiso 1 1 calc R .
C40 C 0.5611(2) 0.42622(15) 0.4055(2) 0.0478(10) Uani 1 1 d . .
H45 H 0.5941 0.4266 0.3717 0.057 Uiso 1 1 calc R .
H46 H 0.5409 0.4610 0.4079 0.057 Uiso 1 1 calc R .
C41 C 0.59464(19) 0.41340(15) 0.46679(19) 0.0441(9) Uani 1 1 d . .
H47 H 0.6294 0.4398 0.4759 0.053 Uiso 1 1 calc R .
C42 C 0.5441(2) 0.41271(16) 0.5194(2) 0.0478(9) Uani 1 1 d . .
H48 H 0.5661 0.4035 0.5590 0.057 Uiso 1 1 calc R .
H49 H 0.5244 0.4475 0.5241 0.057 Uiso 1 1 calc R .
C43 C 0.4904(2) 0.37334(17) 0.5049(2) 0.0484(10) Uani 1 1 d . .
H50 H 0.4570 0.3738 0.5388 0.058 Uiso 1 1 calc R .
C44 C 0.45700(19) 0.38577(16) 0.4435(2) 0.0474(10) Uani 1 1 d . .
H51 H 0.4356 0.4201 0.4459 0.057 Uiso 1 1 calc R .
H52 H 0.4227 0.3596 0.4345 0.057 Uiso 1 1 calc R .
C45 C 0.7080(2) 0.19722(17) 0.57899(19) 0.0481(10) Uani 1 1 d . .
H53 H 0.7490 0.2163 0.5857 0.072 Uiso 1 1 calc R .
H54 H 0.7166 0.1600 0.5817 0.072 Uiso 1 1 calc R .
H55 H 0.6759 0.2070 0.6108 0.072 Uiso 1 1 calc R .
C46 C 0.6983(13) 0.1578(9) 0.3463(12) 0.042(5) Uani 0.662(7) 1 d P 1
C47 C 0.7147(3) 0.1921(2) 0.2977(3) 0.0381(14) Uani 0.662(7) 1 d P 1
H56 H 0.7483 0.2171 0.3121 0.046 Uiso 0.662(7) 1 calc PR 1
H57 H 0.6752 0.2117 0.2845 0.046 Uiso 0.662(7) 1 calc PR 1
C48 C 0.6491(3) 0.1154(2) 0.3330(3) 0.0401(14) Uani 0.662(7) 1 d P 1
H58 H 0.6057 0.1303 0.3220 0.048 Uiso 0.662(7) 1 calc PR 1
H59 H 0.6438 0.0927 0.3697 0.048 Uiso 0.662(7) 1 calc PR 1
C49 C 0.7631(3) 0.1293(3) 0.3715(3) 0.0459(16) Uani 0.662(7) 1 d P 1
H60 H 0.7955 0.1551 0.3865 0.055 Uiso 0.662(7) 1 calc PR 1
H61 H 0.7520 0.1059 0.4063 0.055 Uiso 0.662(7) 1 calc PR 1
C50 C 0.7415(4) 0.1605(3) 0.2428(3) 0.0430(16) Uani 0.662(7) 1 d P 1
H62 H 0.7499 0.1843 0.2070 0.052 Uiso 0.662(7) 1 calc PR 1
C51 C 0.6908(4) 0.1200(3) 0.2237(4) 0.0448(18) Uani 0.662(7) 1 d P 1
H63 H 0.6496 0.1373 0.2106 0.054 Uiso 0.662(7) 1 calc PR 1
H64 H 0.7076 0.0996 0.1883 0.054 Uiso 0.662(7) 1 calc PR 1
C52 C 0.6774(3) 0.0846(2) 0.2779(3) 0.0459(16) Uani 0.662(7) 1 d P 1
H65 H 0.6445 0.0580 0.2647 0.055 Uiso 0.662(7) 1 calc PR 1
C53 C 0.7401(6) 0.0576(4) 0.2970(6) 0.052(2) Uani 0.662(7) 1 d P 1
H66 H 0.7571 0.0370 0.2618 0.062 Uiso 0.662(7) 1 calc PR 1
H67 H 0.7311 0.0338 0.3319 0.062 Uiso 0.662(7) 1 calc PR 1
C54 C 0.7918(5) 0.0982(4) 0.3168(4) 0.051(2) Uani 0.662(7) 1 d P 1
H68 H 0.8334 0.0805 0.3300 0.062 Uiso 0.662(7) 1 calc PR 1
C55 C 0.8054(4) 0.1346(3) 0.2619(5) 0.0531(19) Uani 0.662(7) 1 d P 1
H69 H 0.8381 0.1612 0.2742 0.064 Uiso 0.662(7) 1 calc PR 1
H70 H 0.8235 0.1147 0.2266 0.064 Uiso 0.662(7) 1 calc PR 1
C56 C 0.702(2) 0.1589(16) 0.356(2) 0.026(4) Uani 0.338(7) 1 d PU 2
C57 C 0.6810(8) 0.1722(5) 0.2776(5) 0.050(3) Uani 0.338(7) 1 d PU 2
H71 H 0.6329 0.1676 0.2726 0.060 Uiso 0.338(7) 1 calc PR 2
H72 H 0.6911 0.2090 0.2689 0.060 Uiso 0.338(7) 1 calc PR 2
C58 C 0.6891(9) 0.1019(5) 0.3545(6) 0.057(4) Uani 0.338(7) 1 d PU 2
H73 H 0.6412 0.0972 0.3485 0.068 Uiso 0.338(7) 1 calc PR 2
H74 H 0.7001 0.0878 0.3960 0.068 Uiso 0.338(7) 1 calc PR 2
C59 C 0.7803(6) 0.1692(6) 0.3463(6) 0.052(3) Uani 0.338(7) 1 d PU 2
H75 H 0.7864 0.2057 0.3335 0.063 Uiso 0.338(7) 1 calc PR 2
H76 H 0.8030 0.1646 0.3867 0.063 Uiso 0.338(7) 1 calc PR 2
C60 C 0.7157(12) 0.1388(7) 0.2291(8) 0.059(4) Uani 0.338(7) 1 d PU 2
H77 H 0.6989 0.1471 0.1865 0.071 Uiso 0.338(7) 1 calc PR 2
C61 C 0.7057(11) 0.0831(6) 0.2433(8) 0.076(4) Uani 0.338(7) 1 d PU 2
H78 H 0.6589 0.0742 0.2360 0.091 Uiso 0.338(7) 1 calc PR 2
H79 H 0.7325 0.0621 0.2143 0.091 Uiso 0.338(7) 1 calc PR 2
C62 C 0.7234(16) 0.0691(11) 0.3073(13) 0.079(6) Uani 0.338(7) 1 d PU 2
H80 H 0.7118 0.0320 0.3146 0.095 Uiso 0.338(7) 1 calc PR 2
C63 C 0.7916(16) 0.0748(9) 0.3114(12) 0.088(7) Uani 0.338(7) 1 d PU 2
H81 H 0.8129 0.0516 0.2810 0.106 Uiso 0.338(7) 1 calc PR 2
H82 H 0.8065 0.0645 0.3534 0.106 Uiso 0.338(7) 1 calc PR 2
C64 C 0.8137(11) 0.1341(9) 0.2981(10) 0.080(5) Uani 0.338(7) 1 d PU 2
H83 H 0.8626 0.1377 0.3003 0.095 Uiso 0.338(7) 1 calc PR 2
C65 C 0.7881(11) 0.1481(8) 0.2328(9) 0.079(5) Uani 0.338(7) 1 d PU 2
H84 H 0.7976 0.1849 0.2239 0.095 Uiso 0.338(7) 1 calc PR 2
H85 H 0.8108 0.1267 0.2013 0.095 Uiso 0.338(7) 1 calc PR 2
C66 C 0.1604(3) 0.0610(3) 0.4026(3) 0.0926(19) Uani 1 1 d . .
H86 H 0.1791 0.0956 0.3967 0.139 Uiso 1 1 calc R .
H87 H 0.1223 0.0632 0.4303 0.139 Uiso 1 1 calc R .
H88 H 0.1465 0.0470 0.3624 0.139 Uiso 1 1 calc R .
C67 C 0.2101(3) 0.02683(18) 0.4303(2) 0.0621(12) Uani 1 1 d . .
C68 C 0.2235(3) 0.02733(19) 0.4947(2) 0.0654(13) Uani 1 1 d . .
H89 H 0.2001 0.0503 0.5211 0.078 Uiso 1 1 calc R .
C69 C 0.2692(3) -0.0046(2) 0.5186(3) 0.0667(13) Uani 1 1 d . .
H90 H 0.2776 -0.0034 0.5619 0.080 Uiso 1 1 calc R .
C70 C 0.3045(3) -0.0393(2) 0.4826(3) 0.0732(15) Uani 1 1 d . .
H91 H 0.3364 -0.0616 0.5006 0.088 Uiso 1 1 calc R .
C71 C 0.2920(3) -0.0400(2) 0.4208(3) 0.0816(17) Uani 1 1 d . .
H92 H 0.3153 -0.0635 0.3950 0.098 Uiso 1 1 calc R .
C72 C 0.2456(3) -0.00710(19) 0.3946(2) 0.0620(12) Uani 1 1 d . .
H93 H 0.2384 -0.0081 0.3510 0.074 Uiso 1 1 calc R .

loop_
_atom_site_aniso_label
_atom_site_aniso_U_11
_atom_site_aniso_U_22
_atom_site_aniso_U_33
_atom_site_aniso_U_23
_atom_site_aniso_U_13
_atom_site_aniso_U_12
Nb1 0.0251(2) 0.0286(2) 0.0289(2) 0.00032(15) -0.00140(14) -0.00051(14)
Nb2 0.0264(7) 0.0288(7) 0.0316(7) 0.0004(5) 0.0009(5) -0.0004(5)
C1 0.034(2) 0.029(2) 0.034(2) 0.000 -0.003(2) 0.000
O1 0.0313(17) 0.0338(17) 0.0332(17) 0.000 -0.0001(14) 0.000
O2 0.0390(14) 0.0318(13) 0.0375(13) 0.0039(10) 0.0109(11) 0.0017(10)
O3 0.0350(13) 0.0393(14) 0.0426(14) -0.0078(11) -0.0126(11) 0.0042(10)
C2 0.0356(18) 0.0302(17) 0.0371(18) -0.0012(14) 0.0073(14) -0.0022(14)
C3 0.0369(19) 0.0331(18) 0.0393(19) -0.0025(14) 0.0048(15) 0.0009(14)
C4 0.037(2) 0.041(2) 0.043(2) 0.0009(16) 0.0052(16) 0.0054(16)
C5 0.0354(19) 0.0393(19) 0.0395(19) -0.0028(15) 0.0060(15) -0.0040(15)
C6 0.0370(19) 0.0384(19) 0.0359(19) 0.0034(15) 0.0026(15) -0.0032(15)
C7 0.0352(18) 0.0335(18) 0.0373(19) -0.0001(14) 0.0024(15) -0.0016(14)
C8 0.0383(19) 0.0341(18) 0.0360(18) 0.0029(14) 0.0040(15) 0.0051(15)
C9 0.045(2) 0.0330(18) 0.0386(19) 0.0007(15) 0.0048(16) 0.0025(15)
C10 0.046(2) 0.0369(19) 0.039(2) -0.0020(15) 0.0016(16) 0.0090(16)
C11 0.043(2) 0.041(2) 0.047(2) -0.0033(17) -0.0001(17) 0.0012(16)
C12 0.052(2) 0.036(2) 0.042(2) 0.0064(16) 0.0021(17) 0.0005(17)
C13 0.057(3) 0.034(2) 0.057(3) 0.0075(18) -0.005(2) 0.0046(18)
C14 0.058(3) 0.039(2) 0.046(2) -0.0039(17) -0.0059(19) 0.0121(18)
C15 0.056(3) 0.044(2) 0.048(2) 0.0020(18) -0.0040(19) 0.0136(19)
C16 0.049(2) 0.046(2) 0.042(2) 0.0008(17) -0.0063(18) 0.0062(18)
C17 0.061(3) 0.046(2) 0.038(2) 0.0056(17) 0.0010(18) 0.0030(19)
C18 0.041(2) 0.051(2) 0.049(2) 0.0064(18) 0.0057(17) -0.0052(18)
C19 0.0361(19) 0.0363(19) 0.043(2) 0.0067(15) 0.0034(15) 0.0000(15)
C20 0.041(2) 0.044(2) 0.048(2) 0.0107(17) -0.0023(17) -0.0028(17)
C21 0.043(2) 0.040(2) 0.072(3) 0.004(2) -0.004(2) -0.0027(17)
C22 0.049(2) 0.054(2) 0.046(2) 0.0097(19) 0.0034(18) 0.0002(19)
C23 0.034(2) 0.053(2) 0.069(3) 0.023(2) -0.0061(19) -0.0050(17)
C24 0.045(2) 0.048(3) 0.086(4) 0.006(2) 0.001(2) 0.006(2)
C25 0.043(2) 0.040(2) 0.086(3) 0.012(2) -0.010(2) -0.0027(18)
C26 0.047(2) 0.062(3) 0.083(4) 0.025(3) -0.011(2) -0.006(2)
C27 0.056(3) 0.060(3) 0.057(3) 0.018(2) -0.012(2) 0.002(2)
C28 0.049(2) 0.059(3) 0.065(3) 0.016(2) -0.016(2) -0.002(2)
C29 0.0303(18) 0.0365(19) 0.042(2) -0.0015(15) -0.0103(15) -0.0006(14)
C30 0.0273(17) 0.0341(18) 0.0420(19) -0.0038(14) -0.0043(14) -0.0033(13)
C31 0.0317(18) 0.0379(19) 0.047(2) -0.0008(16) -0.0048(16) -0.0008(15)
C32 0.0331(18) 0.0384(19) 0.042(2) 0.0025(15) -0.0031(15) -0.0056(15)
C33 0.0306(18) 0.0358(19) 0.052(2) 0.0002(16) -0.0058(16) 0.0012(14)
C34 0.0312(18) 0.0325(18) 0.049(2) -0.0016(15) -0.0059(15) -0.0012(14)
C35 0.0294(17) 0.0341(18) 0.046(2) -0.0047(15) -0.0046(15) -0.0002(14)
C36 0.0367(19) 0.0331(19) 0.047(2) -0.0052(15) -0.0059(16) 0.0027(14)
C37 0.0365(19) 0.042(2) 0.044(2) -0.0053(16) -0.0023(16) -0.0068(16)
C38 0.036(2) 0.040(2) 0.051(2) -0.0008(17) -0.0007(17) -0.0009(16)
C39 0.041(2) 0.036(2) 0.049(2) -0.0022(16) -0.0018(17) 0.0050(16)
C40 0.050(2) 0.035(2) 0.058(3) -0.0022(18) 0.0052(19) -0.0025(17)
C41 0.041(2) 0.040(2) 0.051(2) -0.0093(17) 0.0005(17) -0.0072(16)
C42 0.049(2) 0.042(2) 0.052(2) -0.0059(18) -0.0027(19) 0.0065(18)
C43 0.043(2) 0.054(2) 0.048(2) -0.0052(19) 0.0106(18) 0.0049(18)
C44 0.0322(19) 0.045(2) 0.065(3) 0.0011(19) -0.0032(18) 0.0060(16)
C45 0.040(2) 0.053(2) 0.051(2) 0.0070(19) -0.0051(18) 0.0035(18)
C46 0.041(7) 0.046(7) 0.039(11) -0.006(5) -0.010(6) 0.014(6)
C47 0.038(3) 0.036(3) 0.040(3) 0.003(2) 0.003(3) 0.005(2)
C48 0.040(3) 0.041(3) 0.040(3) 0.000(2) -0.004(3) -0.001(3)
C49 0.045(3) 0.052(4) 0.041(3) -0.003(3) -0.006(3) 0.014(3)
C50 0.035(4) 0.048(4) 0.046(4) 0.008(3) 0.002(3) 0.012(3)
C51 0.056(5) 0.038(4) 0.040(4) -0.005(3) -0.004(3) 0.005(3)
C52 0.056(4) 0.036(3) 0.046(4) -0.005(3) -0.004(3) 0.002(3)
C53 0.068(6) 0.038(5) 0.048(5) 0.001(4) -0.002(4) 0.023(4)
C54 0.061(5) 0.053(5) 0.039(4) -0.002(4) -0.009(3) 0.012(5)
C55 0.041(4) 0.061(5) 0.057(5) -0.011(5) 0.009(4) 0.014(3)
C56 0.033(8) 0.023(8) 0.022(9) -0.002(6) -0.015(7) -0.010(7)
C57 0.063(8) 0.054(7) 0.033(6) -0.001(5) -0.010(5) 0.003(6)
C58 0.089(10) 0.037(6) 0.043(7) 0.000(5) -0.002(7) 0.005(6)
C59 0.040(6) 0.067(8) 0.051(7) 0.011(6) 0.007(5) 0.015(5)
C60 0.093(12) 0.046(10) 0.039(7) -0.005(7) -0.010(9) 0.005(9)
C61 0.123(13) 0.048(8) 0.056(8) -0.011(7) 0.007(9) 0.024(8)
C62 0.131(16) 0.053(11) 0.054(10) -0.012(7) -0.002(12) 0.044(10)
C63 0.144(15) 0.070(11) 0.050(10) 0.012(10) 0.026(10) 0.057(14)
C64 0.072(10) 0.099(12) 0.068(10) 0.005(11) 0.010(9) 0.048(8)
C65 0.092(11) 0.085(11) 0.060(9) 0.022(8) -0.002(9) 0.035(9)
C66 0.104(5) 0.079(4) 0.096(5) -0.004(3) -0.002(4) 0.008(4)
C67 0.070(3) 0.045(3) 0.071(3) 0.000(2) 0.004(3) -0.015(2)
C68 0.088(4) 0.054(3) 0.053(3) -0.007(2) 0.014(3) -0.021(3)
C69 0.082(4) 0.059(3) 0.059(3) 0.003(2) 0.004(3) -0.015(3)
C70 0.079(4) 0.064(3) 0.077(4) -0.001(3) 0.006(3) -0.016(3)
C71 0.085(4) 0.065(4) 0.095(5) -0.007(3) 0.023(4) -0.008(3)
C72 0.080(3) 0.060(3) 0.046(3) -0.009(2) 0.009(2) -0.012(3)

loop_
_atom_type_symbol
_atom_type_description
_atom_type_scat_dispersion_real
_atom_type_scat_dispersion_imag
_atom_type_scat_source
C C 0.0033 0.0016 'International Tables Vol C Tables 4.2.6.8 and 6.1.1.4'
Nb Nb -2.0727 0.6215 'International Tables Vol C Tables 4.2.6.8 and 6.1.1.4'
O O 0.0106 0.0060 'International Tables Vol C Tables 4.2.6.8 and 6.1.1.4'
H H 0.0000 0.0000 'International Tables Vol C Tables 4.2.6.8 and 6.1.1.4'

loop_
_geom_angle_atom_site_label_1
_geom_angle_atom_site_label_2
_geom_angle_atom_site_label_3
_geom_angle
_geom_angle_site_symmetry_1
_geom_angle_site_symmetry_3
O2 Nb1 O3 141.55(11) . .
O2 Nb1 O1 100.69(7) . .
O3 Nb1 O1 101.82(8) . .
O2 Nb1 C1 104.02(8) . .
O3 Nb1 C1 103.77(8) . .
O1 Nb1 C1 96.82(11) . .
O2 Nb1 Nb1 108.70(8) . 2_655
O3 Nb1 Nb1 109.43(8) . 2_655
O1 Nb1 Nb1 46.44(7) . 2_655
C1 Nb1 Nb1 50.37(8) . 2_655
O1 Nb2 O2 99.50(9) . .
O1 Nb2 O3 99.32(9) . 2_655
O2 Nb2 O3 152.96(12) . 2_655
O1 Nb2 C1 96.86(12) . .
O2 Nb2 C1 99.08(9) . .
O3 Nb2 C1 97.76(9) 2_655 .
O1 Nb2 Nb2 45.06(8) . 2_655
O2 Nb2 Nb2 104.07(10) . 2_655
O3 Nb2 Nb2 102.97(10) 2_655 2_655
C1 Nb2 Nb2 51.80(8) . 2_655
Nb1 C1 Nb1 79.26(16) . 2_655
Nb1 C1 Nb2 53.00(10) . 2_655
Nb1 C1 Nb2 52.51(10) 2_655 2_655
Nb1 C1 Nb2 52.51(10) . .
Nb1 C1 Nb2 53.00(10) 2_655 .
Nb2 C1 Nb2 76.41(17) 2_655 .
Nb2 O1 Nb2 89.88(16) 2_655 .
Nb2 O1 Nb1 58.86(9) 2_655 2_655
Nb2 O1 Nb1 59.41(9) . 2_655
Nb2 O1 Nb1 59.41(9) 2_655 .
Nb2 O1 Nb1 58.86(9) . .
Nb1 O1 Nb1 87.11(14) 2_655 .
C2 O2 Nb1 161.8(2) . .
C2 O2 Nb2 138.3(2) . .
Nb1 O2 Nb2 57.70(7) . .
C29 O3 Nb1 142.3(2) . .
C29 O3 Nb2 159.9(2) . 2_655
Nb1 O3 Nb2 57.14(7) . 2_655
O2 C2 C7 119.5(3) . .
O2 C2 C3 120.2(3) . .
C7 C2 C3 120.3(3) . .
C4 C3 C2 117.5(3) . .
C4 C3 C8 114.5(3) . .
C2 C3 C8 128.0(3) . .
C5 C4 C3 123.4(3) . .
C5 C4 H1 118.3 . .
C3 C4 H1 118.3 . .
C6 C5 C4 117.2(3) . .
C6 C5 C18 121.6(3) . .
C4 C5 C18 121.1(3) . .
C5 C6 C7 123.9(3) . .
C5 C6 H2 118.0 . .
C7 C6 H2 118.0 . .
C6 C7 C2 117.1(3) . .
C6 C7 C19 114.9(3) . .
C2 C7 C19 127.9(3) . .
C9 C8 C11 107.3(3) . .
C9 C8 C3 115.8(3) . .
C11 C8 C3 110.3(3) . .
C9 C8 C10 107.3(3) . .
C11 C8 C10 107.2(3) . .
C3 C8 C10 108.5(3) . .
C12 C9 C8 111.7(3) . .
C12 C9 H3 109.3 . .
C8 C9 H3 109.3 . .
C12 C9 H4 109.3 . .
C8 C9 H4 109.3 . .
H3 C9 H4 107.9 . .
C14 C10 C8 111.1(3) . .
C14 C10 H5 109.4 . .
C8 C10 H5 109.4 . .
C14 C10 H6 109.4 . .
C8 C10 H6 109.4 . .
H5 C10 H6 108.0 . .
C16 C11 C8 111.3(3) . .
C16 C11 H7 109.4 . .
C8 C11 H7 109.4 . .
C16 C11 H8 109.4 . .
C8 C11 H8 109.4 . .
H7 C11 H8 108.0 . .
C17 C12 C13 110.3(3) . .
C17 C12 C9 108.5(3) . .
C13 C12 C9 110.1(3) . .
C17 C12 H9 109.3 . .
C13 C12 H9 109.3 . .
C9 C12 H9 109.3 . .
C14 C13 C12 109.0(3) . .
C14 C13 H10 109.9 . .
C12 C13 H10 109.9 . .
C14 C13 H11 109.9 . .
C12 C13 H11 109.9 . .
H10 C13 H11 108.3 . .
C13 C14 C15 110.3(4) . .
C13 C14 C10 109.7(3) . .
C15 C14 C10 109.5(3) . .
C13 C14 H12 109.1 . .
C15 C14 H12 109.1 . .
C10 C14 H12 109.1 . .
C16 C15 C14 108.5(3) . .
C16 C15 H13 110.0 . .
C14 C15 H13 110.0 . .
C16 C15 H14 110.0 . .
C14 C15 H14 110.0 . .
H13 C15 H14 108.4 . .
C17 C16 C15 111.1(4) . .
C17 C16 C11 108.7(3) . .
C15 C16 C11 109.3(3) . .
C17 C16 H15 109.2 . .
C15 C16 H15 109.2 . .
C11 C16 H15 109.2 . .
C12 C17 C16 109.2(3) . .
C12 C17 H16 109.8 . .
C16 C17 H16 109.8 . .
C12 C17 H17 109.8 . .
C16 C17 H17 109.8 . .
H16 C17 H17 108.3 . .
C5 C18 H18 109.5 . .
C5 C18 H19 109.5 . .
H18 C18 H19 109.5 . .
C5 C18 H20 109.5 . .
H18 C18 H20 109.5 . .
H19 C18 H20 109.5 . .
C20 C19 C21 107.9(3) . .
C20 C19 C7 117.3(3) . .
C21 C19 C7 111.2(3) . .
C20 C19 C22 104.7(3) . .
C21 C19 C22 108.2(3) . .
C7 C19 C22 107.1(3) . .
C19 C20 C23 112.0(3) . .
C19 C20 H21 109.2 . .
C23 C20 H21 109.2 . .
C19 C20 H22 109.2 . .
C23 C20 H22 109.2 . .
H21 C20 H22 107.9 . .
C19 C21 C25 112.0(3) . .
C19 C21 H23 109.2 . .
C25 C21 H23 109.2 . .
C19 C21 H24 109.2 . .
C25 C21 H24 109.2 . .
H23 C21 H24 107.9 . .
C27 C22 C19 112.2(4) . .
C27 C22 H25 109.2 . .
C19 C22 H25 109.2 . .
C27 C22 H26 109.2 . .
C19 C22 H26 109.2 . .
H25 C22 H26 107.9 . .
C28 C23 C24 109.4(4) . .
C28 C23 C20 110.3(4) . .
C24 C23 C20 109.4(4) . .
C28 C23 H27 109.3 . .
C24 C23 H27 109.3 . .
C20 C23 H27 109.3 . .
C25 C24 C23 109.3(4) . .
C25 C24 H28 109.8 . .
C23 C24 H28 109.8 . .
C25 C24 H29 109.8 . .
C23 C24 H29 109.8 . .
H28 C24 H29 108.3 . .
C26 C25 C24 109.6(4) . .
C26 C25 C21 109.4(4) . .
C24 C25 C21 108.3(4) . .
C26 C25 H30 109.8 . .
C24 C25 H30 109.8 . .
C21 C25 H30 109.8 . .
C25 C26 C27 110.3(4) . .
C25 C26 H31 109.6 . .
C27 C26 H31 109.6 . .
C25 C26 H32 109.6 . .
C27 C26 H32 109.6 . .
H31 C26 H32 108.1 . .
C28 C27 C26 110.3(4) . .
C28 C27 C22 109.0(4) . .
C26 C27 C22 108.4(4) . .
C28 C27 H33 109.7 . .
C26 C27 H33 109.7 . .
C22 C27 H33 109.7 . .
C23 C28 C27 109.3(4) . .
C23 C28 H34 109.8 . .
C27 C28 H34 109.8 . .
C23 C28 H35 109.8 . .
C27 C28 H35 109.8 . .
H34 C28 H35 108.3 . .
O3 C29 C30 120.7(3) . .
O3 C29 C34 118.3(3) . .
C30 C29 C34 121.0(3) . .
C31 C30 C29 116.8(3) . .
C31 C30 C35 114.8(3) . .
C29 C30 C35 128.2(3) . .
C32 C31 C30 124.1(4) . .
C32 C31 H36 118.0 . .
C30 C31 H36 118.0 . .
C33 C32 C31 117.0(3) . .
C33 C32 C45 121.5(3) . .
C31 C32 C45 121.5(4) . .
C32 C33 C34 123.8(3) . .
C32 C33 H37 118.1 . .
C34 C33 H37 118.1 . .
C33 C34 C29 116.2(3) . .
C33 C34 C56 114(2) . .
C29 C34 C56 130(2) . .
C33 C34 C46 120.5(10) . .
C29 C34 C46 123.2(10) . .
C36 C35 C30 116.6(3) . .
C36 C35 C37 107.6(3) . .
C30 C35 C37 106.9(3) . .
C36 C35 C38 106.7(3) . .
C30 C35 C38 111.1(3) . .
C37 C35 C38 107.5(3) . .
C35 C36 C39 111.4(3) . .
C35 C36 H38 109.3 . .
C39 C36 H38 109.3 . .
C35 C36 H39 109.3 . .
C39 C36 H39 109.3 . .
H38 C36 H39 108.0 . .
C41 C37 C35 112.3(3) . .
C41 C37 H40 109.1 . .
C35 C37 H40 109.1 . .
C41 C37 H41 109.1 . .
C35 C37 H41 109.1 . .
H40 C37 H41 107.9 . .
C43 C38 C35 110.8(3) . .
C43 C38 H42 109.5 . .
C35 C38 H42 109.5 . .
C43 C38 H43 109.5 . .
C35 C38 H43 109.5 . .
H42 C38 H43 108.1 . .
C40 C39 C44 109.5(3) . .
C40 C39 C36 110.0(3) . .
C44 C39 C36 108.5(3) . .
C40 C39 H44 109.6 . .
C44 C39 H44 109.6 . .
C36 C39 H44 109.6 . .
C41 C40 C39 109.7(3) . .
C41 C40 H45 109.7 . .
C39 C40 H45 109.7 . .
C41 C40 H46 109.7 . .
C39 C40 H46 109.7 . .
H45 C40 H46 108.2 . .
C40 C41 C37 109.2(3) . .
C40 C41 C42 110.2(3) . .
C37 C41 C42 108.3(3) . .
C40 C41 H47 109.7 . .
C37 C41 H47 109.7 . .
C42 C41 H47 109.7 . .
C43 C42 C41 109.7(3) . .
C43 C42 H48 109.7 . .
C41 C42 H48 109.7 . .
C43 C42 H49 109.7 . .
C41 C42 H49 109.7 . .
H48 C42 H49 108.2 . .
C44 C43 C42 110.8(4) . .
C44 C43 C38 108.9(3) . .
C42 C43 C38 109.2(3) . .
C44 C43 H50 109.3 . .
C42 C43 H50 109.3 . .
C38 C43 H50 109.3 . .
C43 C44 C39 109.6(3) . .
C43 C44 H51 109.8 . .
C39 C44 H51 109.8 . .
C43 C44 H52 109.8 . .
C39 C44 H52 109.8 . .
H51 C44 H52 108.2 . .
C32 C45 H53 109.5 . .
C32 C45 H54 109.5 . .
H53 C45 H54 109.5 . .
C32 C45 H55 109.5 . .
H53 C45 H55 109.5 . .
H54 C45 H55 109.5 . .
C47 C46 C48 118.1(18) . .
C47 C46 C34 108.9(16) . .
C48 C46 C34 108.6(16) . .
C47 C46 C49 110.1(17) . .
C48 C46 C49 106.0(15) . .
C34 C46 C49 104.2(15) . .
C46 C47 C50 108.9(12) . .
C46 C47 H56 109.9 . .
C50 C47 H56 109.9 . .
C46 C47 H57 109.9 . .
C50 C47 H57 109.9 . .
H56 C47 H57 108.3 . .
C46 C48 C52 105.8(11) . .
C46 C48 H58 110.6 . .
C52 C48 H58 110.6 . .
C46 C48 H59 110.6 . .
C52 C48 H59 110.6 . .
H58 C48 H59 108.7 . .
C54 C49 C46 107.1(11) . .
C54 C49 H60 110.3 . .
C46 C49 H60 110.3 . .
C54 C49 H61 110.3 . .
C46 C49 H61 110.3 . .
H60 C49 H61 108.6 . .
C55 C50 C51 110.3(7) . .
C55 C50 C47 109.3(6) . .
C51 C50 C47 109.2(6) . .
C55 C50 H62 109.3 . .
C51 C50 H62 109.3 . .
C47 C50 H62 109.3 . .
C52 C51 C50 109.4(6) . .
C52 C51 H63 109.8 . .
C50 C51 H63 109.8 . .
C52 C51 H64 109.8 . .
C50 C51 H64 109.8 . .
H63 C51 H64 108.2 . .
C51 C52 C53 109.7(7) . .
C51 C52 C48 110.6(6) . .
C53 C52 C48 110.2(7) . .
C51 C52 H65 108.8 . .
C53 C52 H65 108.8 . .
C48 C52 H65 108.8 . .
C52 C53 C54 109.6(8) . .
C52 C53 H66 109.7 . .
C54 C53 H66 109.7 . .
C52 C53 H67 109.7 . .
C54 C53 H67 109.7 . .
H66 C53 H67 108.2 . .
C55 C54 C49 109.7(7) . .
C55 C54 C53 109.0(8) . .
C49 C54 C53 107.8(8) . .
C55 C54 H68 110.1 . .
C49 C54 H68 110.1 . .
C53 C54 H68 110.1 . .
C50 C55 C54 108.9(6) . .
C50 C55 H69 109.9 . .
C54 C55 H69 109.9 . .
C50 C55 H70 109.9 . .
C54 C55 H70 109.9 . .
H69 C55 H70 108.3 . .
C34 C56 C58 120(3) . .
C34 C56 C59 114(3) . .
C58 C56 C59 109(3) . .
C34 C56 C57 118(3) . .
C58 C56 C57 97(3) . .
C59 C56 C57 94(2) . .
C60 C57 C56 115(2) . .
C60 C57 H71 108.4 . .
C56 C57 H71 108.4 . .
C60 C57 H72 108.4 . .
C56 C57 H72 108.4 . .
H71 C57 H72 107.5 . .
C56 C58 C62 119(3) . .
C56 C58 H73 107.5 . .
C62 C58 H73 107.5 . .
C56 C58 H74 107.5 . .
C62 C58 H74 107.5 . .
H73 C58 H74 107.0 . .
C64 C59 C56 115(2) . .
C64 C59 H75 108.5 . .
C56 C59 H75 108.5 . .
C64 C59 H76 108.5 . .
C56 C59 H76 108.5 . .
H75 C59 H76 107.5 . .
C61 C60 C65 106.2(16) . .
C61 C60 C57 110.0(16) . .
C65 C60 C57 109.3(17) . .
C61 C60 H77 110.4 . .
C65 C60 H77 110.4 . .
C57 C60 H77 110.4 . .
C62 C61 C60 113.4(18) . .
C62 C61 H78 108.9 . .
C60 C61 H78 108.9 . .
C62 C61 H79 108.9 . .
C60 C61 H79 108.9 . .
H78 C61 H79 107.7 . .
C63 C62 C61 106(3) . .
C63 C62 C58 111(2) . .
C61 C62 C58 112.7(19) . .
C63 C62 H80 109.0 . .
C61 C62 H80 109.0 . .
C58 C62 H80 109.0 . .
C62 C63 C64 111(2) . .
C62 C63 H81 109.4 . .
C64 C63 H81 109.4 . .
C62 C63 H82 109.4 . .
C64 C63 H82 109.4 . .
H81 C63 H82 108.0 . .
C59 C64 C65 109.2(14) . .
C59 C64 C63 108.3(17) . .
C65 C64 C63 107(2) . .
C59 C64 H83 110.8 . .
C65 C64 H83 110.8 . .
C63 C64 H83 110.8 . .
C60 C65 C64 110.0(18) . .
C60 C65 H84 109.7 . .
C64 C65 H84 109.7 . .
C60 C65 H85 109.7 . .
C64 C65 H85 109.7 . .
H84 C65 H85 108.2 . .
C67 C66 H86 109.5 . .
C67 C66 H87 109.5 . .
H86 C66 H87 109.5 . .
C67 C66 H88 109.5 . .
H86 C66 H88 109.5 . .
H87 C66 H88 109.5 . .
C72 C67 C68 117.1(5) . .
C72 C67 C66 121.3(5) . .
C68 C67 C66 121.5(5) . .
C69 C68 C67 120.0(5) . .
C69 C68 H89 120.0 . .
C67 C68 H89 120.0 . .
C68 C69 C70 122.8(5) . .
C68 C69 H90 118.6 . .
C70 C69 H90 118.6 . .
C71 C70 C69 117.6(6) . .
C71 C70 H91 121.2 . .
C69 C70 H91 121.2 . .
C70 C71 C72 121.1(6) . .
C70 C71 H92 119.4 . .
C72 C71 H92 119.4 . .
C67 C72 C71 121.4(5) . .
C67 C72 H93 119.3 . .
C71 C72 H93 119.3 . .

loop_
_geom_bond_atom_site_label_1
_geom_bond_atom_site_label_2
_geom_bond_distance
_geom_bond_site_symmetry_2
Nb1 O2 1.931(2) .
Nb1 O3 1.946(2) .
Nb1 O1 1.973(2) .
Nb1 C1 2.131(4) .
Nb1 Nb1 2.7188(9) 2_655
Nb2 O1 1.913(3) .
Nb2 O2 2.024(3) .
Nb2 O3 2.075(3) 2_655
Nb2 C1 2.185(4) .
Nb2 Nb2 2.703(3) 2_655
C1 Nb1 2.131(4) 2_655
C1 Nb2 2.185(4) 2_655
O1 Nb2 1.913(3) 2_655
O1 Nb1 1.973(2) 2_655
O2 C2 1.374(4) .
O3 C29 1.378(4) .
O3 Nb2 2.075(3) 2_655
C2 C7 1.419(5) .
C2 C3 1.430(5) .
C3 C4 1.399(5) .
C3 C8 1.550(5) .
C4 C5 1.388(5) .
C4 H1 0.9500 .
C5 C6 1.375(5) .
C5 C18 1.503(5) .
C6 C7 1.406(5) .
C6 H2 0.9500 .
C7 C19 1.556(5) .
C8 C9 1.541(5) .
C8 C11 1.550(5) .
C8 C10 1.560(5) .
C9 C12 1.532(5) .
C9 H3 0.9900 .
C9 H4 0.9900 .
C10 C14 1.537(5) .
C10 H5 0.9900 .
C10 H6 0.9900 .
C11 C16 1.540(5) .
C11 H7 0.9900 .
C11 H8 0.9900 .
C12 C17 1.525(6) .
C12 C13 1.528(6) .
C12 H9 1.0000 .
C13 C14 1.523(6) .
C13 H10 0.9900 .
C13 H11 0.9900 .
C14 C15 1.534(6) .
C14 H12 1.0000 .
C15 C16 1.531(6) .
C15 H13 0.9900 .
C15 H14 0.9900 .
C16 C17 1.528(6) .
C16 H15 1.0000 .
C17 H16 0.9900 .
C17 H17 0.9900 .
C18 H18 0.9800 .
C18 H19 0.9800 .
C18 H20 0.9800 .
C19 C20 1.529(5) .
C19 C21 1.539(5) .
C19 C22 1.568(6) .
C20 C23 1.546(5) .
C20 H21 0.9900 .
C20 H22 0.9900 .
C21 C25 1.546(6) .
C21 H23 0.9900 .
C21 H24 0.9900 .
C22 C27 1.543(6) .
C22 H25 0.9900 .
C22 H26 0.9900 .
C23 C28 1.512(7) .
C23 C24 1.538(6) .
C23 H27 1.0000 .
C24 C25 1.533(6) .
C24 H28 0.9900 .
C24 H29 0.9900 .
C25 C26 1.523(7) .
C25 H30 1.0000 .
C26 C27 1.527(7) .
C26 H31 0.9900 .
C26 H32 0.9900 .
C27 C28 1.515(6) .
C27 H33 1.0000 .
C28 H34 0.9900 .
C28 H35 0.9900 .
C29 C30 1.415(5) .
C29 C34 1.440(5) .
C30 C31 1.395(5) .
C30 C35 1.545(5) .
C31 C32 1.385(5) .
C31 H36 0.9500 .
C32 C33 1.384(5) .
C32 C45 1.501(5) .
C33 C34 1.400(5) .
C33 H37 0.9500 .
C34 C56 1.45(5) .
C34 C46 1.60(3) .
C35 C36 1.535(5) .
C35 C37 1.553(5) .
C35 C38 1.564(5) .
C36 C39 1.547(5) .
C36 H38 0.9900 .
C36 H39 0.9900 .
C37 C41 1.525(5) .
C37 H40 0.9900 .
C37 H41 0.9900 .
C38 C43 1.538(6) .
C38 H42 0.9900 .
C38 H43 0.9900 .
C39 C40 1.531(5) .
C39 C44 1.532(6) .
C39 H44 1.0000 .
C40 C41 1.520(6) .
C40 H45 0.9900 .
C40 H46 0.9900 .
C41 C42 1.533(6) .
C41 H47 1.0000 .
C42 C43 1.523(6) .
C42 H48 0.9900 .
C42 H49 0.9900 .
C43 C44 1.520(6) .
C43 H50 1.0000 .
C44 H51 0.9900 .
C44 H52 0.9900 .
C45 H53 0.9800 .
C45 H54 0.9800 .
C45 H55 0.9800 .
C46 C47 1.41(3) .
C46 C48 1.51(2) .
C46 C49 1.60(3) .
C47 C50 1.538(9) .
C47 H56 0.9900 .
C47 H57 0.9900 .
C48 C52 1.542(9) .
C48 H58 0.9900 .
C48 H59 0.9900 .
C49 C54 1.544(11) .
C49 H60 0.9900 .
C49 H61 0.9900 .
C50 C55 1.516(10) .
C50 C51 1.524(10) .
C50 H62 1.0000 .
C51 C52 1.507(10) .
C51 H63 0.9900 .
C51 H64 0.9900 .
C52 C53 1.509(12) .
C52 H65 1.0000 .
C53 C54 1.544(16) .
C53 H66 0.9900 .
C53 H67 0.9900 .
C54 C55 1.539(13) .
C54 H68 1.0000 .
C55 H69 0.9900 .
C55 H70 0.9900 .
C56 C58 1.50(4) .
C56 C59 1.62(5) .
C56 C57 1.78(5) .
C57 C60 1.53(2) .
C57 H71 0.9900 .
C57 H72 0.9900 .
C58 C62 1.50(2) .
C58 H73 0.9900 .
C58 H74 0.9900 .
C59 C64 1.54(2) .
C59 H75 0.9900 .
C59 H76 0.9900 .
C60 C61 1.49(2) .
C60 C65 1.49(3) .
C60 H77 1.0000 .
C61 C62 1.47(3) .
C61 H78 0.9900 .
C61 H79 0.9900 .
C62 C63 1.40(4) .
C62 H80 1.0000 .
C63 C64 1.62(3) .
C63 H81 0.9900 .
C63 H82 0.9900 .
C64 C65 1.54(2) .
C64 H83 1.0000 .
C65 H84 0.9900 .
C65 H85 0.9900 .
C66 C67 1.467(8) .
C66 H86 0.9800 .
C66 H87 0.9800 .
C66 H88 0.9800 .
C67 C72 1.373(7) .
C67 C68 1.413(7) .
C68 C69 1.344(8) .
C68 H89 0.9500 .
C69 C70 1.387(8) .
C69 H90 0.9500 .
C70 C71 1.353(8) .
C70 H91 0.9500 .
C71 C72 1.389(8) .
C71 H92 0.9500 .
C72 H93 0.9500 .

loop_
_geom_torsion_atom_site_label_1
_geom_torsion_atom_site_label_2
_geom_torsion_atom_site_label_3
_geom_torsion_atom_site_label_4
_geom_torsion
_geom_torsion_site_symmetry_1
_geom_torsion_site_symmetry_4
O2 Nb1 C1 Nb1 102.85(8) . 2_655
O3 Nb1 C1 Nb1 -103.99(9) . 2_655
O1 Nb1 C1 Nb1 0.0 . 2_655
O2 Nb1 C1 Nb2 153.60(9) . 2_655
O3 Nb1 C1 Nb2 -53.23(10) . 2_655
O1 Nb1 C1 Nb2 50.75(5) . 2_655
Nb1 Nb1 C1 Nb2 50.75(5) 2_655 2_655
O2 Nb1 C1 Nb2 51.64(10) . .
O3 Nb1 C1 Nb2 -155.19(10) . .
O1 Nb1 C1 Nb2 -51.21(5) . .
Nb1 Nb1 C1 Nb2 -51.21(5) 2_655 .
O1 Nb2 C1 Nb1 53.49(5) . .
O2 Nb2 C1 Nb1 -47.32(9) . .
O3 Nb2 C1 Nb1 153.92(10) 2_655 .
Nb2 Nb2 C1 Nb1 53.49(5) 2_655 .
O1 Nb2 C1 Nb1 -53.00(5) . 2_655
O2 Nb2 C1 Nb1 -153.81(10) . 2_655
O3 Nb2 C1 Nb1 47.43(9) 2_655 2_655
Nb2 Nb2 C1 Nb1 -53.00(5) 2_655 2_655
O1 Nb2 C1 Nb2 0.0 . 2_655
O2 Nb2 C1 Nb2 -100.81(10) . 2_655
O3 Nb2 C1 Nb2 100.43(9) 2_655 2_655
O2 Nb2 O1 Nb2 100.44(9) . 2_655
O3 Nb2 O1 Nb2 -99.06(10) 2_655 2_655
C1 Nb2 O1 Nb2 0.0 . 2_655
O2 Nb2 O1 Nb1 153.61(10) . 2_655
O3 Nb2 O1 Nb1 -45.89(9) 2_655 2_655
C1 Nb2 O1 Nb1 53.17(4) . 2_655
Nb2 Nb2 O1 Nb1 53.17(4) 2_655 2_655
O2 Nb2 O1 Nb1 46.83(9) . .
O3 Nb2 O1 Nb1 -152.68(10) 2_655 .
C1 Nb2 O1 Nb1 -53.61(4) . .
Nb2 Nb2 O1 Nb1 -53.61(4) 2_655 .
O2 Nb1 O1 Nb2 -160.85(9) . 2_655
O3 Nb1 O1 Nb2 50.53(10) . 2_655
C1 Nb1 O1 Nb2 -55.13(6) . 2_655
Nb1 Nb1 O1 Nb2 -55.13(6) 2_655 2_655
O2 Nb1 O1 Nb2 -50.10(10) . .
O3 Nb1 O1 Nb2 161.27(9) . .
C1 Nb1 O1 Nb2 55.61(6) . .
Nb1 Nb1 O1 Nb2 55.61(6) 2_655 .
O2 Nb1 O1 Nb1 -105.71(8) . 2_655
O3 Nb1 O1 Nb1 105.66(8) . 2_655
C1 Nb1 O1 Nb1 0.0 . 2_655
O3 Nb1 O2 C2 -33.1(8) . .
O1 Nb1 O2 C2 -158.1(7) . .
C1 Nb1 O2 C2 102.1(7) . .
Nb1 Nb1 O2 C2 154.5(7) 2_655 .
O3 Nb1 O2 Nb2 172.21(14) . .
O1 Nb1 O2 Nb2 47.25(9) . .
C1 Nb1 O2 Nb2 -52.63(10) . .
Nb1 Nb1 O2 Nb2 -0.18(7) 2_655 .
O1 Nb2 O2 C2 142.6(3) . .
O3 Nb2 O2 C2 9.0(5) 2_655 .
C1 Nb2 O2 C2 -118.8(3) . .
Nb2 Nb2 O2 C2 -171.5(3) 2_655 .
O1 Nb2 O2 Nb1 -48.97(9) . .
O3 Nb2 O2 Nb1 177.5(2) 2_655 .
C1 Nb2 O2 Nb1 49.61(10) . .
Nb2 Nb2 O2 Nb1 -3.11(6) 2_655 .
O2 Nb1 O3 C29 15.6(4) . .
O1 Nb1 O3 C29 140.2(3) . .
C1 Nb1 O3 C29 -119.6(3) . .
Nb1 Nb1 O3 C29 -172.0(3) 2_655 .
O2 Nb1 O3 Nb2 -171.47(13) . 2_655
O1 Nb1 O3 Nb2 -46.83(9) . 2_655
C1 Nb1 O3 Nb2 53.31(10) . 2_655
Nb1 Nb1 O3 Nb2 0.89(7) 2_655 2_655
Nb1 O2 C2 C7 -27.9(9) . .
Nb2 O2 C2 C7 119.2(3) . .
Nb1 O2 C2 C3 155.1(6) . .
Nb2 O2 C2 C3 -57.8(5) . .
O2 C2 C3 C4 170.8(3) . .
C7 C2 C3 C4 -6.2(5) . .
O2 C2 C3 C8 -10.9(6) . .
C7 C2 C3 C8 172.2(3) . .
C2 C3 C4 C5 -0.5(6) . .
C8 C3 C4 C5 -179.1(3) . .
C3 C4 C5 C6 4.8(6) . .
C3 C4 C5 C18 -178.5(4) . .
C4 C5 C6 C7 -2.6(6) . .
C18 C5 C6 C7 -179.2(4) . .
C5 C6 C7 C2 -3.8(6) . .
C5 C6 C7 C19 173.2(3) . .
O2 C2 C7 C6 -168.8(3) . .
C3 C2 C7 C6 8.2(5) . .
O2 C2 C7 C19 14.6(5) . .
C3 C2 C7 C19 -168.4(3) . .
C4 C3 C8 C9 -179.7(3) . .
C2 C3 C8 C9 1.9(5) . .
C4 C3 C8 C11 -57.5(4) . .
C2 C3 C8 C11 124.1(4) . .
C4 C3 C8 C10 59.6(4) . .
C2 C3 C8 C10 -118.7(4) . .
C11 C8 C9 C12 57.8(4) . .
C3 C8 C9 C12 -178.5(3) . .
C10 C8 C9 C12 -57.1(4) . .
C9 C8 C10 C14 57.5(4) . .
C11 C8 C10 C14 -57.5(4) . .
C3 C8 C10 C14 -176.6(3) . .
C9 C8 C11 C16 -57.3(4) . .
C3 C8 C11 C16 175.7(3) . .
C10 C8 C11 C16 57.7(4) . .
C8 C9 C12 C17 -61.1(4) . .
C8 C9 C12 C13 59.7(4) . .
C17 C12 C13 C14 60.0(4) . .
C9 C12 C13 C14 -59.7(4) . .
C12 C13 C14 C15 -60.5(4) . .
C12 C13 C14 C10 60.2(4) . .
C8 C10 C14 C13 -60.5(4) . .
C8 C10 C14 C15 60.7(4) . .
C13 C14 C15 C16 59.6(4) . .
C10 C14 C15 C16 -61.3(4) . .
C14 C15 C16 C17 -58.7(4) . .
C14 C15 C16 C11 61.2(4) . .
C8 C11 C16 C17 60.3(4) . .
C8 C11 C16 C15 -61.1(4) . .
C13 C12 C17 C16 -58.8(4) . .
C9 C12 C17 C16 61.9(4) . .
C15 C16 C17 C12 58.6(4) . .
C11 C16 C17 C12 -61.7(4) . .
C6 C7 C19 C20 -173.1(3) . .
C2 C7 C19 C20 3.6(6) . .
C6 C7 C19 C21 62.1(4) . .
C2 C7 C19 C21 -121.2(4) . .
C6 C7 C19 C22 -55.8(4) . .
C2 C7 C19 C22 120.8(4) . .
C21 C19 C20 C23 -56.6(5) . .
C7 C19 C20 C23 177.0(3) . .
C22 C19 C20 C23 58.5(4) . .
C20 C19 C21 C25 57.8(5) . .
C7 C19 C21 C25 -172.3(3) . .
C22 C19 C21 C25 -55.0(5) . .
C20 C19 C22 C27 -59.2(4) . .
C21 C19 C22 C27 55.7(4) . .
C7 C19 C22 C27 175.6(3) . .
C19 C20 C23 C28 -61.3(5) . .
C19 C20 C23 C24 59.0(5) . .
C28 C23 C24 C25 60.7(5) . .
C20 C23 C24 C25 -60.1(5) . .
C23 C24 C25 C26 -58.7(5) . .
C23 C24 C25 C21 60.6(5) . .
C19 C21 C25 C26 58.7(5) . .
C19 C21 C25 C24 -60.7(5) . .
C24 C25 C26 C27 57.6(5) . .
C21 C25 C26 C27 -61.0(5) . .
C25 C26 C27 C28 -58.3(5) . .
C25 C26 C27 C22 61.0(5) . .
C19 C22 C27 C28 61.2(5) . .
C19 C22 C27 C26 -58.9(5) . .
C24 C23 C28 C27 -61.2(5) . .
C20 C23 C28 C27 59.2(5) . .
C26 C27 C28 C23 59.9(5) . .
C22 C27 C28 C23 -59.0(5) . .
Nb1 O3 C29 C30 -57.6(5) . .
Nb2 O3 C29 C30 140.0(5) 2_655 .
Nb1 O3 C29 C34 120.3(4) . .
Nb2 O3 C29 C34 -42.2(8) 2_655 .
O3 C29 C30 C31 167.0(3) . .
C34 C29 C30 C31 -10.8(5) . .
O3 C29 C30 C35 -18.0(6) . .
C34 C29 C30 C35 164.2(3) . .
C29 C30 C31 C32 2.7(5) . .
C35 C30 C31 C32 -173.0(3) . .
C30 C31 C32 C33 5.0(6) . .
C30 C31 C32 C45 -177.8(4) . .
C31 C32 C33 C34 -4.8(6) . .
C45 C32 C33 C34 178.0(4) . .
C32 C33 C34 C29 -2.9(5) . .
C32 C33 C34 C56 175.1(15) . .
C32 C33 C34 C46 176.9(10) . .
O3 C29 C34 C33 -166.9(3) . .
C30 C29 C34 C33 10.9(5) . .
O3 C29 C34 C56 15.4(19) . .
C30 C29 C34 C56 -166.7(18) . .
O3 C29 C34 C46 13.2(11) . .
C30 C29 C34 C46 -168.9(10) . .
C31 C30 C35 C36 -177.0(3) . .
C29 C30 C35 C36 7.9(5) . .
C31 C30 C35 C37 62.6(4) . .
C29 C30 C35 C37 -112.5(4) . .
C31 C30 C35 C38 -54.4(4) . .
C29 C30 C35 C38 130.5(4) . .
C30 C35 C36 C39 -176.2(3) . .
C37 C35 C36 C39 -56.2(4) . .
C38 C35 C36 C39 59.0(4) . .
C36 C35 C37 C41 57.5(4) . .
C30 C35 C37 C41 -176.5(3) . .
C38 C35 C37 C41 -57.1(4) . .
C36 C35 C38 C43 -58.9(4) . .
C30 C35 C38 C43 173.0(3) . .
C37 C35 C38 C43 56.3(4) . .
C35 C36 C39 C40 58.7(4) . .
C35 C36 C39 C44 -61.0(4) . .
C44 C39 C40 C41 59.8(4) . .
C36 C39 C40 C41 -59.3(4) . .
C39 C40 C41 C37 59.6(4) . .
C39 C40 C41 C42 -59.3(4) . .
C35 C37 C41 C40 -60.0(4) . .
C35 C37 C41 C42 60.1(4) . .
C40 C41 C42 C43 58.0(4) . .
C37 C41 C42 C43 -61.5(4) . .
C41 C42 C43 C44 -57.9(4) . .
C41 C42 C43 C38 62.1(4) . .
C35 C38 C43 C44 61.1(4) . .
C35 C38 C43 C42 -60.1(4) . .
C42 C43 C44 C39 58.8(4) . .
C38 C43 C44 C39 -61.3(4) . .
C40 C39 C44 C43 -59.3(4) . .
C36 C39 C44 C43 60.8(4) . .
C33 C34 C46 C47 -131.0(13) . .
C29 C34 C46 C47 48.8(19) . .
C56 C34 C46 C47 -117(19) . .
C33 C34 C46 C48 99.1(15) . .
C29 C34 C46 C48 -81.1(16) . .
C56 C34 C46 C48 114(19) . .
C33 C34 C46 C49 -13.5(16) . .
C29 C34 C46 C49 166.3(7) . .
C56 C34 C46 C49 1(17) . .
C48 C46 C47 C50 -58(2) . .
C34 C46 C47 C50 177.9(11) . .
C49 C46 C47 C50 64.2(16) . .
C47 C46 C48 C52 57(2) . .
C34 C46 C48 C52 -178.7(11) . .
C49 C46 C48 C52 -67.2(15) . .
C47 C46 C49 C54 -61.4(16) . .
C48 C46 C49 C54 67.4(16) . .
C34 C46 C49 C54 -178.0(10) . .
C46 C47 C50 C55 -64.7(14) . .
C46 C47 C50 C51 56.1(13) . .
C55 C50 C51 C52 60.5(9) . .
C47 C50 C51 C52 -59.7(8) . .
C50 C51 C52 C53 -60.5(9) . .
C50 C51 C52 C48 61.2(8) . .
C46 C48 C52 C51 -55.5(12) . .
C46 C48 C52 C53 65.9(13) . .
C51 C52 C53 C54 60.6(10) . .
C48 C52 C53 C54 -61.4(10) . .
C46 C49 C54 C55 56.9(12) . .
C46 C49 C54 C53 -61.6(12) . .
C52 C53 C54 C55 -59.7(10) . .
C52 C53 C54 C49 59.3(10) . .
C51 C50 C55 C54 -59.6(9) . .
C47 C50 C55 C54 60.5(8) . .
C49 C54 C55 C50 -59.1(9) . .
C53 C54 C55 C50 58.8(10) . .
C33 C34 C56 C58 69(4) . .
C29 C34 C56 C58 -113(3) . .
C46 C34 C56 C58 -97(19) . .
C33 C34 C56 C59 -64(3) . .
C29 C34 C56 C59 114(3) . .
C46 C34 C56 C59 130(20) . .
C33 C34 C56 C57 -172.9(16) . .
C29 C34 C56 C57 5(3) . .
C46 C34 C56 C57 21(17) . .
C34 C56 C57 C60 178(2) . .
C58 C56 C57 C60 -53(3) . .
C59 C56 C57 C60 57(2) . .
C34 C56 C58 C62 -176(3) . .
C59 C56 C58 C62 -41(4) . .
C57 C56 C58 C62 56(3) . .
C34 C56 C59 C64 177(2) . .
C58 C56 C59 C64 39(4) . .
C57 C56 C59 C64 -60(2) . .
C56 C57 C60 C61 54(2) . .
C56 C57 C60 C65 -62(2) . .
C65 C60 C61 C62 66(2) . .
C57 C60 C61 C62 -52(3) . .
C60 C61 C62 C63 -68(2) . .
C60 C61 C62 C58 54(3) . .
C56 C58 C62 C63 56(4) . .
C56 C58 C62 C61 -63(4) . .
C61 C62 C63 C64 61(2) . .
C58 C62 C63 C64 -61(3) . .
C56 C59 C64 C65 69(3) . .
C56 C59 C64 C63 -47(3) . .
C62 C63 C64 C59 59(3) . .
C62 C63 C64 C65 -58(2) . .
C61 C60 C65 C64 -59(2) . .
C57 C60 C65 C64 60(2) . .
C59 C64 C65 C60 -62(2) . .
C63 C64 C65 C60 55(2) . .
C72 C67 C68 C69 -0.2(7) . .
C66 C67 C68 C69 179.7(5) . .
C67 C68 C69 C70 -0.5(8) . .
C68 C69 C70 C71 0.4(8) . .
C69 C70 C71 C72 0.4(8) . .
C68 C67 C72 C71 1.0(7) . .
C66 C67 C72 C71 -178.9(5) . .
C70 C71 C72 C67 -1.1(8) . .

loop_
_platon_squeeze_void_nr
_platon_squeeze_void_average_x
_platon_squeeze_void_average_y
_platon_squeeze_void_average_z
_platon_squeeze_void_volume
_platon_squeeze_void_count_electrons
_platon_squeeze_void_content
1 0.000 0.262 0.250 584 72 ' '
2 0.000 0.738 0.750 584 72 ' '
3 0.500 0.762 0.250 584 72 ' '
4 0.500 0.238 0.750 584 72 ' '
